data_4325285
loop_
_publ_author_name
'Adam L. Moore'
'Brendan Twamley'
'Charles L. Barnes'
'Paul D. Benny'

_publ_contact_author_address
;Department of Chemistry, 
Washington State University, 
PO Box 644630, 
Pullman, 
WA 99164, 
USA
;
_publ_contact_author_email bennyp@wsu.edu
_publ_contact_author_name 'Paul D. Benny'
_publ_section_title
;
 Investigation of Mixed Oxidation State Cyanide-Bridged ReVOxo
 (acac2en/pn) and ReI(bipy)(CO)3 Complexes
;
_journal_name_full 'Inorganic Chemistry'
_journal_page_first 4686
_journal_page_last 4688
_journal_paper_doi 10.1021/ic2005002
_journal_volume 50
_journal_year 2011
_chemical_formula_moiety 'C13 H18 N3 O3 Re'
_chemical_formula_sum 'C13 H18 N3 O3 Re'
_chemical_formula_weight 450.50
_chemical_name_common R(O)ReCN
_space_group_IT_number 14
_symmetry_cell_setting monoclinic
_symmetry_Int_Tables_number 14
_symmetry_space_group_name_Hall '-P 2yn'
_symmetry_space_group_name_H-M 'P 1 21/n 1'
_atom_sites_solution_hydrogens geom
_atom_sites_solution_primary direct
_atom_sites_solution_secondary difmap
_audit_creation_method SHELXL-97
_cell_angle_alpha 90.00
_cell_angle_beta 91.242(1)
_cell_angle_gamma 90.00
_cell_formula_units_Z 4
_cell_length_a 7.0984(4)
_cell_length_b 8.8573(5)
_cell_length_c 22.7370(14)
_cell_measurement_reflns_used 9981
_cell_measurement_temperature 90(2)
_cell_measurement_theta_max 30.01
_cell_measurement_theta_min 2.91
_cell_volume 1429.20(14)
_computing_cell_refinement 'SAINT+  v. 7.23a (Bruker, 2006)'
_computing_data_collection 'SMART v. 5.632 (Bruker, 2006)'
_computing_data_reduction 'SAINT+  v. 7.23a (Bruker, 2006)'
_computing_molecular_graphics 'XP, SHELXTL  v. 6.14 (Bruker, 2003)'
_computing_publication_material 'XCIF, SHELXTL, v. 6.14 (Bruker, 2003)'
_computing_structure_refinement 'XL, SHELXTL  v. 6.14 (Bruker, 2003)'
_computing_structure_solution 'XS, SHELXTL  v. 6.14 (Bruker, 2003)'
_diffrn_ambient_temperature 90(2)
_diffrn_detector_area_resol_mean 8.3
_diffrn_measured_fraction_theta_full 1.000
_diffrn_measured_fraction_theta_max 1.000
_diffrn_measurement_device_type 'Bruker/Siemens SMART APEX'
_diffrn_measurement_method '\w scans'
_diffrn_radiation_monochromator graphite
_diffrn_radiation_probe x-ray
_diffrn_radiation_type MoK\a
_diffrn_radiation_wavelength 0.71073
_diffrn_reflns_av_R_equivalents 0.0299
_diffrn_reflns_av_sigmaI/netI 0.0203
_diffrn_reflns_limit_h_max 9
_diffrn_reflns_limit_h_min -9
_diffrn_reflns_limit_k_max 11
_diffrn_reflns_limit_k_min -11
_diffrn_reflns_limit_l_max 29
_diffrn_reflns_limit_l_min -29
_diffrn_reflns_number 21119
_diffrn_reflns_theta_full 27.50
_diffrn_reflns_theta_max 27.50
_diffrn_reflns_theta_min 1.79
_diffrn_source 'normal-focus sealed tube'
_diffrn_source_type 'Bruker SMART APEX'
_exptl_absorpt_coefficient_mu 8.513
_exptl_absorpt_correction_T_max 0.425
_exptl_absorpt_correction_T_min 0.288
_exptl_absorpt_correction_type multi-scan
_exptl_absorpt_process_details 'SADABS-2007/4 (Bruker, 2007)'
_exptl_crystal_colour green
_exptl_crystal_density_diffrn 2.094
_exptl_crystal_description block
_exptl_crystal_F_000 864
_exptl_crystal_size_max 0.16
_exptl_crystal_size_mid 0.14
_exptl_crystal_size_min 0.10
_refine_diff_density_max 1.739
_refine_diff_density_min -0.493
_refine_diff_density_rms 0.110
_refine_ls_extinction_method none
_refine_ls_goodness_of_fit_ref 1.034
_refine_ls_hydrogen_treatment constr
_refine_ls_matrix_type full
_refine_ls_number_parameters 185
_refine_ls_number_reflns 3293
_refine_ls_number_restraints 0
_refine_ls_restrained_S_all 1.034
_refine_ls_R_factor_all 0.0232
_refine_ls_R_factor_gt 0.0188
_refine_ls_shift/su_max 0.001
_refine_ls_shift/su_mean 0.000
_refine_ls_structure_factor_coef Fsqd
_refine_ls_weighting_details 'calc w=1/[\s^2^(Fo^2^)+(0.0166P)^2^+2.4642P] where P=(Fo^2^+2Fc^2^)/3'
_refine_ls_weighting_scheme calc
_refine_ls_wR_factor_gt 0.0404
_refine_ls_wR_factor_ref 0.0427
_reflns_number_gt 2919
_reflns_number_total 3293
_reflns_threshold_expression I>2\s(I)
_cod_data_source_file ic2005002_si_002_2.cif
_cod_data_source_block cmpd2
_cod_original_sg_symbol_H-M 'P 21/n'
_cod_database_code 4325285

loop_
_symmetry_equiv_pos_as_xyz
'x, y, z'
'-x+1/2, y+1/2, -z+1/2'
'-x, -y, -z'
'x-1/2, -y-1/2, z-1/2'

loop_
_atom_site_label
_atom_site_type_symbol
_atom_site_fract_x
_atom_site_fract_y
_atom_site_fract_z
_atom_site_U_iso_or_equiv
_atom_site_adp_type
_atom_site_occupancy
_atom_site_symmetry_multiplicity
_atom_site_calc_flag
_atom_site_refinement_flags
O1 O 0.1911(3) 0.8289(2) 0.04121(9) 0.0182(4) Uani 1 1 d .
Re1 Re 0.281170(15) 0.741396(12) 0.119873(5) 0.01266(4) Uani 1 1 d .
C2 C 0.2900(4) 0.8353(3) -0.00635(13) 0.0185(6) Uani 1 1 d .
O2 O 0.1618(3) 0.5752(2) 0.11996(9) 0.0186(5) Uani 1 1 d .
C3 C 0.1909(5) 0.9142(4) -0.05650(14) 0.0261(7) Uani 1 1 d .
H3A H 0.0879 0.8505 -0.0717 0.039 Uiso 1 1 calc R
H3B H 0.2804 0.9332 -0.0879 0.039 Uiso 1 1 calc R
H3C H 0.1398 1.0104 -0.0427 0.039 Uiso 1 1 calc R
C4 C 0.4691(5) 0.7765(4) -0.01322(14) 0.0204(7) Uani 1 1 d .
H4 H 0.5228 0.7915 -0.0507 0.024 Uiso 1 1 calc R
C5 C 0.5819(4) 0.6971(4) 0.02825(14) 0.0184(6) Uani 1 1 d .
C6 C 0.7689(5) 0.6384(4) 0.00790(15) 0.0254(7) Uani 1 1 d .
H6A H 0.7859 0.6666 -0.0333 0.038 Uiso 1 1 calc R
H6B H 0.7716 0.5282 0.0116 0.038 Uiso 1 1 calc R
H6C H 0.8707 0.6822 0.0322 0.038 Uiso 1 1 calc R
N7 N 0.5301(4) 0.6731(3) 0.08299(11) 0.0160(5) Uani 1 1 d .
C8 C 0.6604(4) 0.5952(3) 0.12447(13) 0.0190(6) Uani 1 1 d .
H8A H 0.7787 0.6537 0.1289 0.023 Uiso 1 1 calc R
H8B H 0.6918 0.4940 0.1090 0.023 Uiso 1 1 calc R
C9 C 0.5672(5) 0.5795(3) 0.18427(13) 0.0188(6) Uani 1 1 d .
H9A H 0.4875 0.4878 0.1850 0.023 Uiso 1 1 calc R
H9B H 0.6642 0.5716 0.2161 0.023 Uiso 1 1 calc R
N10 N 0.4510(4) 0.7158(3) 0.19242(11) 0.0148(5) Uani 1 1 d .
C11 C 0.4848(4) 0.8124(3) 0.23571(13) 0.0156(6) Uani 1 1 d .
C12 C 0.6061(5) 0.7680(3) 0.28822(13) 0.0185(6) Uani 1 1 d .
H12A H 0.5772 0.6639 0.2995 0.028 Uiso 1 1 calc R
H12B H 0.5807 0.8358 0.3212 0.028 Uiso 1 1 calc R
H12C H 0.7393 0.7754 0.2781 0.028 Uiso 1 1 calc R
C13 C 0.4213(4) 0.9631(3) 0.23204(13) 0.0160(6) Uani 1 1 d .
H13 H 0.4014 1.0180 0.2673 0.019 Uiso 1 1 calc R
C14 C 0.3872(4) 1.0329(3) 0.17853(13) 0.0158(6) Uani 1 1 d .
C15 C 0.3751(5) 1.2009(3) 0.17418(14) 0.0188(6) Uani 1 1 d .
H15A H 0.4827 1.2392 0.1524 0.028 Uiso 1 1 calc R
H15B H 0.3767 1.2447 0.2138 0.028 Uiso 1 1 calc R
H15C H 0.2577 1.2292 0.1535 0.028 Uiso 1 1 calc R
O16 O 0.3747(3) 0.9612(2) 0.12865(9) 0.0152(4) Uani 1 1 d .
C17 C 0.0501(4) 0.8389(3) 0.16371(13) 0.0168(6) Uani 1 1 d .
N18 N -0.0786(4) 0.8861(3) 0.18762(12) 0.0221(6) Uani 1 1 d .

loop_
_atom_site_aniso_label
_atom_site_aniso_U_11
_atom_site_aniso_U_22
_atom_site_aniso_U_33
_atom_site_aniso_U_23
_atom_site_aniso_U_13
_atom_site_aniso_U_12
O1 0.0207(11) 0.0214(11) 0.0125(10) -0.0002(9) 0.0003(9) -0.0002(9)
Re1 0.01412(7) 0.01357(7) 0.01034(6) -0.00074(4) 0.00110(4) -0.00101(5)
C2 0.0223(16) 0.0176(15) 0.0156(15) 0.0006(12) 0.0008(12) -0.0023(12)
O2 0.0204(11) 0.0180(11) 0.0174(11) -0.0022(8) 0.0017(9) -0.0020(9)
C3 0.0288(18) 0.0338(19) 0.0157(16) 0.0065(14) 0.0007(14) 0.0044(15)
C4 0.0209(16) 0.0291(17) 0.0114(14) 0.0019(12) 0.0039(12) -0.0005(13)
C5 0.0179(15) 0.0184(15) 0.0192(16) -0.0023(12) 0.0026(12) -0.0045(12)
C6 0.0195(17) 0.038(2) 0.0185(17) -0.0015(14) 0.0040(13) 0.0003(14)
N7 0.0187(13) 0.0154(13) 0.0138(13) -0.0017(10) -0.0004(10) -0.0001(10)
C8 0.0202(16) 0.0176(15) 0.0191(16) -0.0013(12) -0.0011(13) 0.0032(12)
C9 0.0267(17) 0.0131(14) 0.0165(16) 0.0014(11) -0.0012(13) 0.0004(12)
N10 0.0164(13) 0.0157(12) 0.0125(12) 0.0016(10) 0.0022(10) -0.0007(10)
C11 0.0158(15) 0.0185(15) 0.0127(14) 0.0028(11) 0.0025(11) -0.0029(12)
C12 0.0221(16) 0.0200(16) 0.0134(14) -0.0004(12) -0.0024(12) -0.0017(12)
C13 0.0179(15) 0.0147(14) 0.0156(15) -0.0040(11) 0.0041(12) -0.0011(12)
C14 0.0147(15) 0.0169(15) 0.0159(15) -0.0024(11) 0.0047(12) -0.0014(11)
C15 0.0239(17) 0.0159(14) 0.0167(15) -0.0014(12) 0.0021(12) -0.0016(12)
O16 0.0192(11) 0.0148(10) 0.0117(10) -0.0004(8) 0.0024(8) -0.0004(8)
C17 0.0219(16) 0.0148(14) 0.0138(14) 0.0013(11) 0.0003(12) -0.0036(12)
N18 0.0246(15) 0.0219(14) 0.0198(14) -0.0020(11) 0.0021(12) -0.0030(12)

loop_
_atom_type_symbol
_atom_type_description
_atom_type_scat_dispersion_real
_atom_type_scat_dispersion_imag
_atom_type_scat_source
C C 0.0033 0.0016 'International Tables Vol C Tables 4.2.6.8 and 6.1.1.4'
H H 0.0000 0.0000 'International Tables Vol C Tables 4.2.6.8 and 6.1.1.4'
N N 0.0061 0.0033 'International Tables Vol C Tables 4.2.6.8 and 6.1.1.4'
O O 0.0106 0.0060 'International Tables Vol C Tables 4.2.6.8 and 6.1.1.4'
Re Re -1.0185 7.2310 'International Tables Vol C Tables 4.2.6.8 and 6.1.1.4'

loop_
_geom_angle_atom_site_label_1
_geom_angle_atom_site_label_2
_geom_angle_atom_site_label_3
_geom_angle
C2 O1 Re1 125.4(2)
O2 Re1 N10 100.90(10)
O2 Re1 O1 100.56(9)
N10 Re1 O1 157.30(9)
O2 Re1 N7 100.25(10)
N10 Re1 N7 78.42(10)
O1 Re1 N7 90.58(9)
O2 Re1 O16 167.47(9)
N10 Re1 O16 80.99(9)
O1 Re1 O16 79.66(8)
N7 Re1 O16 92.27(9)
O2 Re1 C17 87.79(11)
N10 Re1 C17 96.60(11)
O1 Re1 C17 91.52(10)
N7 Re1 C17 171.18(10)
O16 Re1 C17 79.68(10)
O1 C2 C4 126.1(3)
O1 C2 C3 113.5(3)
C4 C2 C3 120.4(3)
C2 C3 H3A 109.5
C2 C3 H3B 109.5
H3A C3 H3B 109.5
C2 C3 H3C 109.5
H3A C3 H3C 109.5
H3B C3 H3C 109.5
C2 C4 C5 128.3(3)
C2 C4 H4 115.8
C5 C4 H4 115.8
N7 C5 C4 122.9(3)
N7 C5 C6 119.9(3)
C4 C5 C6 117.2(3)
C5 C6 H6A 109.5
C5 C6 H6B 109.5
H6A C6 H6B 109.5
C5 C6 H6C 109.5
H6A C6 H6C 109.5
H6B C6 H6C 109.5
C5 N7 C8 119.5(3)
C5 N7 Re1 126.4(2)
C8 N7 Re1 114.04(19)
N7 C8 C9 109.4(2)
N7 C8 H8A 109.8
C9 C8 H8A 109.8
N7 C8 H8B 109.8
C9 C8 H8B 109.8
H8A C8 H8B 108.2
N10 C9 C8 106.9(2)
N10 C9 H9A 110.3
C8 C9 H9A 110.3
N10 C9 H9B 110.3
C8 C9 H9B 110.3
H9A C9 H9B 108.6
C11 N10 C9 122.0(3)
C11 N10 Re1 128.8(2)
C9 N10 Re1 108.20(18)
N10 C11 C13 121.0(3)
N10 C11 C12 120.8(3)
C13 C11 C12 118.0(3)
C11 C12 H12A 109.5
C11 C12 H12B 109.5
H12A C12 H12B 109.5
C11 C12 H12C 109.5
H12A C12 H12C 109.5
H12B C12 H12C 109.5
C14 C13 C11 121.7(3)
C14 C13 H13 119.2
C11 C13 H13 119.2
O16 C14 C13 123.8(3)
O16 C14 C15 115.2(3)
C13 C14 C15 120.9(3)
C14 C15 H15A 109.5
C14 C15 H15B 109.5
H15A C15 H15B 109.5
C14 C15 H15C 109.5
H15A C15 H15C 109.5
H15B C15 H15C 109.5
C14 O16 Re1 124.07(18)
N18 C17 Re1 177.2(3)

loop_
_geom_bond_atom_site_label_1
_geom_bond_atom_site_label_2
_geom_bond_distance
O1 C2 1.303(4)
O1 Re1 2.039(2)
Re1 O2 1.698(2)
Re1 N10 2.034(3)
Re1 N7 2.063(3)
Re1 O16 2.065(2)
Re1 C17 2.121(3)
C2 C4 1.386(4)
C2 C3 1.500(4)
C3 H3A 0.9800
C3 H3B 0.9800
C3 H3C 0.9800
C4 C5 1.411(5)
C4 H4 0.9500
C5 N7 1.323(4)
C5 C6 1.507(4)
C6 H6A 0.9800
C6 H6B 0.9800
C6 H6C 0.9800
N7 C8 1.478(4)
C8 C9 1.531(4)
C8 H8A 0.9900
C8 H8B 0.9900
C9 N10 1.476(4)
C9 H9A 0.9900
C9 H9B 0.9900
N10 C11 1.322(4)
C11 C13 1.411(4)
C11 C12 1.509(4)
C12 H12A 0.9800
C12 H12B 0.9800
C12 H12C 0.9800
C13 C14 1.381(4)
C13 H13 0.9500
C14 O16 1.301(3)
C14 C15 1.494(4)
C15 H15A 0.9800
C15 H15B 0.9800
C15 H15C 0.9800
C17 N18 1.152(4)
